data_1500018
loop_
_publ_author_name
'Carmen R. Maldonado'
'Miguel Quir\'os'
'Juan M. Salas'

_publ_contact_author_address
;
     Departamento de Qu\'imica Inorg\'anica
     Facultad de Ciencias
     Universidad de Granada
     18071 Granada
     SPAIN
;
_publ_contact_author_email mquiros@ugr.es
_publ_contact_author_fax 34-58-248526
_publ_contact_author_name 'Miguel Quir\'os'
_publ_contact_author_phone 34-58-240441
_publ_section_title
;
 Copper(II) complexes with 1,2,4-triazolo[1,5-a]pyrimidine
 and its 5,7-dimethyl derivative
;
_journal_name_full Polyhedron
_journal_page_first 2779
_journal_page_last 2784
_journal_paper_doi 10.1016/j.poly.2008.06.001
_journal_volume 27
_journal_year 2008
_chemical_formula_moiety
;
C25 H25 Cu2 N20 O3 3+, 3(Cl O4 1-), 2(H2 O)
;
_chemical_formula_sum 'C25 H29 Cl3 Cu2 N20 O17'
_chemical_formula_weight 1115.11
_chemical_name_systematic
;
 ?
;
_space_group_IT_number 14
_symmetry_cell_setting monoclinic
_symmetry_space_group_name_Hall '-P 2ybc'
_symmetry_space_group_name_H-M 'P 1 21/c 1'
_atom_sites_solution_hydrogens geom
_atom_sites_solution_primary heavy
_atom_sites_solution_secondary difmap
_audit_creation_method SHELXL-97
_cell_angle_alpha 90.00
_cell_angle_beta 102.797(1)
_cell_angle_gamma 90.00
_cell_formula_units_Z 4
_cell_length_a 13.2076(7)
_cell_length_b 22.2625(10)
_cell_length_c 14.1257(7)
_cell_measurement_reflns_used 6370
_cell_measurement_temperature 100(2)
_cell_measurement_theta_max 27.98
_cell_measurement_theta_min 2.35
_cell_volume 4050.3(3)
_computing_cell_refinement 'Bruker SMART (Bruker, 1999)'
_computing_data_collection 'Bruker SMART (Bruker, 1999)'
_computing_data_reduction 'Bruker SAINT (Bruker, 1999)'
_computing_molecular_graphics 'Xtal_GX (Hall & du Boulay, 1997)'
_computing_publication_material 'SHELXL-97 (Sheldrick, 1997)'
_computing_structure_refinement 'SHELXL-97 (Sheldrick, 1997)'
_computing_structure_solution 'SHELXS-97 (Sheldrick, 1990)'
_diffrn_ambient_temperature 100(2)
_diffrn_detector_area_resol_mean 66.06
_diffrn_measured_fraction_theta_full 0.991
_diffrn_measured_fraction_theta_max 0.944
_diffrn_measurement_device_type 'Bruker SMART APEX CCD system'
_diffrn_measurement_method 'phi and omega scans'
_diffrn_radiation_monochromator graphite
_diffrn_radiation_source 'fine-focus sealed tube'
_diffrn_radiation_type MoK\a
_diffrn_radiation_wavelength 0.71073
_diffrn_reflns_av_R_equivalents 0.0374
_diffrn_reflns_av_sigmaI/netI 0.0319
_diffrn_reflns_limit_h_max 17
_diffrn_reflns_limit_h_min -17
_diffrn_reflns_limit_k_max 28
_diffrn_reflns_limit_k_min -29
_diffrn_reflns_limit_l_max 18
_diffrn_reflns_limit_l_min -17
_diffrn_reflns_number 47147
_diffrn_reflns_theta_full 27.50
_diffrn_reflns_theta_max 28.36
_diffrn_reflns_theta_min 1.58
_diffrn_standards_decay_% 0
_diffrn_standards_number 512
_exptl_absorpt_coefficient_mu 1.347
_exptl_absorpt_correction_T_max 0.8659
_exptl_absorpt_correction_T_min 0.7245
_exptl_absorpt_correction_type multi-scan
_exptl_absorpt_process_details 'Bruker SADABS (Bruker, 1999)'
_exptl_crystal_colour blue
_exptl_crystal_density_diffrn 1.829
_exptl_crystal_density_method 'not measured'
_exptl_crystal_description 'irregular shape'
_exptl_crystal_F_000 2256
_exptl_crystal_size_max 0.36
_exptl_crystal_size_mid 0.27
_exptl_crystal_size_min 0.11
_refine_diff_density_max 2.662
_refine_diff_density_min -1.134
_refine_diff_density_rms 0.132
_refine_ls_extinction_method none
_refine_ls_goodness_of_fit_ref 1.055
_refine_ls_hydrogen_treatment mixed
_refine_ls_matrix_type full
_refine_ls_number_parameters 628
_refine_ls_number_reflns 9546
_refine_ls_number_restraints 5
_refine_ls_restrained_S_all 1.055
_refine_ls_R_factor_all 0.0693
_refine_ls_R_factor_gt 0.0604
_refine_ls_shift/su_max 0.002
_refine_ls_shift/su_mean 0.000
_refine_ls_structure_factor_coef Fsqd
_refine_ls_weighting_details 'calc w=1/[\s^2^(Fo^2^)+(0.0800P)^2^+15.0000P] where P=(Fo^2^+2Fc^2^)/3'
_refine_ls_weighting_scheme calc
_refine_ls_wR_factor_gt 0.1558
_refine_ls_wR_factor_ref 0.1626
_reflns_number_gt 8212
_reflns_number_total 9546
_reflns_threshold_expression >2sigma(I)
_cod_data_source_file CuDEA_compound6.cif
_cod_data_source_block cutp3per
_cod_depositor_comments
;
 Marking attached hydrogen atoms.

 Antanas Vaitkus,
 2017-07-12
;
_cod_original_sg_symbol_H-M 'P 21/c'
_cod_database_code 1500018

loop_
_symmetry_equiv_pos_as_xyz
'x, y, z'
'-x, y+1/2, -z+1/2'
'-x, -y, -z'
'x, -y-1/2, z-1/2'

loop_
_atom_site_label
_atom_site_type_symbol
_atom_site_fract_x
_atom_site_fract_y
_atom_site_fract_z
_atom_site_U_iso_or_equiv
_atom_site_adp_type
_atom_site_occupancy
_atom_site_symmetry_multiplicity
_atom_site_calc_flag
_atom_site_refinement_flags
_atom_site_attached_hydrogens
Cu1 Cu 0.31183(3) 0.413643(19) 0.28825(3) 0.01560(12) Uani 1 1 d . 0
Cu2 Cu 0.11020(3) 0.50005(2) 0.24205(3) 0.01961(13) Uani 1 1 d . 0
O1 O 0.1891(2) 0.43911(12) 0.19569(18) 0.0197(5) Uani 1 1 d D 0
H1 H 0.211(3) 0.446(2) 0.145(2) 0.024 Uiso 1 1 d D 0
N1A N 0.1530(3) 0.29795(18) 0.4393(3) 0.0311(8) Uani 1 1 d . 0
C2A C 0.2347(3) 0.32469(17) 0.4182(3) 0.0216(7) Uani 1 1 d . 0
H2A H 0.3027 0.3086 0.4376 0.026 Uiso 1 1 d R 0
N3A N 0.2152(2) 0.37653(14) 0.3671(2) 0.0189(6) Uani 1 1 d . 0
C3AA C 0.1124(3) 0.38478(16) 0.3541(3) 0.0174(7) Uani 1 1 d . 0
N4A N 0.0526(2) 0.42981(14) 0.3096(2) 0.0200(6) Uani 1 1 d . 0
C5A C -0.0480(3) 0.42308(18) 0.3075(3) 0.0255(8) Uani 1 1 d . 0
H5A H -0.0947 0.4532 0.2765 0.031 Uiso 1 1 d R 0
C6A C -0.0883(4) 0.37473(19) 0.3476(3) 0.0308(9) Uani 1 1 d . 0
H6A H -0.1610 0.3726 0.3430 0.037 Uiso 1 1 d R 0
C7A C -0.0282(4) 0.3312(2) 0.3926(3) 0.0328(9) Uani 1 1 d . 0
H7A H -0.0549 0.2977 0.4209 0.039 Uiso 1 1 d R 0
N8A N 0.0715(3) 0.33791(16) 0.3953(2) 0.0277(7) Uani 1 1 d . 0
N1B N 0.4990(3) 0.47545(16) 0.1025(2) 0.0263(7) Uani 1 1 d . 0
C2B C 0.4487(3) 0.43668(18) 0.1456(3) 0.0232(8) Uani 1 1 d . 0
H2B H 0.4455 0.3952 0.1296 0.028 Uiso 1 1 d R 0
N3B N 0.4019(2) 0.45944(14) 0.2139(2) 0.0179(6) Uani 1 1 d . 0
C3AB C 0.4258(3) 0.51787(17) 0.2157(3) 0.0172(7) Uani 1 1 d . 0
N4B N 0.4009(2) 0.56150(15) 0.2718(2) 0.0211(6) Uani 1 1 d . 0
C5B C 0.4362(3) 0.61577(18) 0.2572(3) 0.0254(8) Uani 1 1 d . 0
H5B H 0.4217 0.6477 0.2968 0.030 Uiso 1 1 d R 0
C6B C 0.4940(3) 0.62903(19) 0.1869(3) 0.0286(9) Uani 1 1 d . 0
H6B H 0.5163 0.6689 0.1789 0.034 Uiso 1 1 d R 0
C7B C 0.5171(3) 0.58373(18) 0.1310(3) 0.0258(8) Uani 1 1 d . 0
H7B H 0.5551 0.5908 0.0822 0.031 Uiso 1 1 d R 0
N8B N 0.4836(2) 0.52795(15) 0.1477(2) 0.0209(6) Uani 1 1 d . 0
N1C N 0.5710(3) 0.39203(16) 0.5205(2) 0.0243(7) Uani 1 1 d . 0
C2C C 0.4769(3) 0.41045(17) 0.4777(3) 0.0210(7) Uani 1 1 d . 0
H2C H 0.4370 0.4359 0.5093 0.025 Uiso 1 1 d R 0
C3AC C 0.5190(3) 0.35718(16) 0.3682(3) 0.0169(7) Uani 1 1 d . 0
N3C N 0.4411(2) 0.39071(13) 0.3856(2) 0.0165(6) Uani 1 1 d . 0
N4C N 0.5256(2) 0.32701(14) 0.2873(2) 0.0195(6) Uani 1 1 d . 0
C5C C 0.6124(3) 0.29602(18) 0.2929(3) 0.0254(8) Uani 1 1 d . 0
H5C H 0.6213 0.2751 0.2367 0.031 Uiso 1 1 d R 0
C6C C 0.6928(3) 0.2924(2) 0.3776(3) 0.0307(9) Uani 1 1 d . 0
H6C H 0.7519 0.2678 0.3787 0.037 Uiso 1 1 d R 0
C7C C 0.6843(3) 0.3242(2) 0.4569(3) 0.0294(9) Uani 1 1 d . 0
H7C H 0.7370 0.3233 0.5149 0.035 Uiso 1 1 d R 0
N8C N 0.5969(2) 0.35736(15) 0.4499(2) 0.0204(6) Uani 1 1 d . 0
N1D N 0.1909(4) 0.65946(18) 0.1158(4) 0.0513(13) Uani 1 1 d . 0
C2D C 0.1575(4) 0.6251(2) 0.1796(4) 0.0397(12) Uani 1 1 d . 0
H2D H 0.1337 0.6417 0.2327 0.048 Uiso 1 1 d R 0
N3D N 0.1595(3) 0.56552(15) 0.1644(3) 0.0244(7) Uani 1 1 d . 0
C3AD C 0.1989(3) 0.56139(18) 0.0842(3) 0.0227(8) Uani 1 1 d . 0
N4D N 0.2208(3) 0.51252(16) 0.0381(2) 0.0252(7) Uani 1 1 d . 0
C5D C 0.2591(3) 0.5224(2) -0.0400(3) 0.0294(9) Uani 1 1 d . 0
H5D H 0.2749 0.4885 -0.0750 0.035 Uiso 1 1 d R 0
C6D C 0.2776(3) 0.5799(2) -0.0742(3) 0.0343(10) Uani 1 1 d . 0
H6D H 0.3048 0.5844 -0.1307 0.041 Uiso 1 1 d R 0
C7D C 0.2562(4) 0.6279(2) -0.0254(4) 0.0390(11) Uani 1 1 d . 0
H7D H 0.2674 0.6675 -0.0460 0.047 Uiso 1 1 d R 0
N8D N 0.2176(3) 0.61791(16) 0.0548(3) 0.0332(9) Uani 1 1 d . 0
N1E N -0.0507(3) 0.59812(17) 0.4157(3) 0.0274(7) Uani 1 1 d . 0
C2E C 0.0196(3) 0.56188(19) 0.3944(3) 0.0257(8) Uani 1 1 d . 0
H2E H 0.0675 0.5408 0.4432 0.031 Uiso 1 1 d R 0
N3E N 0.0196(2) 0.55635(14) 0.2986(2) 0.0211(6) Uani 1 1 d . 0
C3AE C -0.0584(3) 0.59253(16) 0.2551(3) 0.0201(7) Uani 1 1 d . 0
N4E N -0.0931(2) 0.60365(16) 0.1603(3) 0.0251(7) Uani 1 1 d . 0
C5E C -0.1720(3) 0.6421(2) 0.1396(3) 0.0315(9) Uani 1 1 d . 0
H5E H -0.1993 0.6514 0.0733 0.038 Uiso 1 1 d R 0
C6E C -0.2178(3) 0.6698(2) 0.2090(4) 0.0327(10) Uani 1 1 d . 0
H6E H -0.2737 0.6972 0.1894 0.039 Uiso 1 1 d R 0
C7E C -0.1808(3) 0.65719(18) 0.3041(4) 0.0302(9) Uani 1 1 d . 0
H7E H -0.2102 0.6746 0.3532 0.036 Uiso 1 1 d R 0
N8E N -0.1000(2) 0.61808(15) 0.3257(3) 0.0231(7) Uani 1 1 d . 0
O1W O 0.3056(2) 0.31973(14) 0.2193(2) 0.0268(6) Uani 1 1 d D 0
H11W H 0.257(3) 0.315(2) 0.170(2) 0.032 Uiso 1 1 d D 0
H12W H 0.3649(18) 0.315(2) 0.209(4) 0.032 Uiso 1 1 d D 0
O2W O 0.2577(2) 0.51243(13) 0.3760(2) 0.0255(6) Uani 1 1 d D 0
H21W H 0.257(4) 0.519(2) 0.4344(13) 0.031 Uiso 1 1 d D 0
H22W H 0.305(3) 0.5346(19) 0.365(4) 0.031 Uiso 1 1 d D 0
O3W O 0.1339(3) 0.30291(18) 0.0695(3) 0.0460(9) Uani 1 1 d . 0
H31W H 0.1320 0.2744 0.0302 0.055 Uiso 1 1 d R 0
H32W H 0.0805 0.2995 0.0922 0.055 Uiso 1 1 d R 0
O4W O -0.0201(5) 0.4708(5) 0.0984(7) 0.080(4) Uani 0.50 1 d P 2
O5W O 0.0153(5) 0.4210(5) 0.0175(5) 0.063(3) Uani 0.50 1 d P 2
Cl1 Cl 0.45664(7) 0.27724(4) 0.02704(6) 0.01958(18) Uani 1 1 d . 0
Cl2 Cl 0.70872(8) 0.50119(6) 0.34897(8) 0.0368(3) Uani 1 1 d . 0
Cl3 Cl 0.08958(8) 0.75173(5) 0.33728(9) 0.0336(2) Uani 1 1 d . 0
O1P O 0.4502(2) 0.25025(14) -0.0665(2) 0.0311(7) Uani 1 1 d . 0
O2P O 0.5525(3) 0.30842(19) 0.0589(3) 0.0470(9) Uani 1 1 d . 0
O3P O 0.3745(3) 0.32048(19) 0.0172(3) 0.0521(10) Uani 1 1 d . 0
O4P O 0.4403(4) 0.23363(17) 0.0963(3) 0.0537(11) Uani 1 1 d . 0
O5P O 0.7570(2) 0.51530(14) 0.2715(2) 0.0289(6) Uani 1 1 d . 0
O6P O 0.7829(2) 0.48039(17) 0.4326(2) 0.0359(7) Uani 1 1 d . 0
O7P O 0.6652(7) 0.5544(4) 0.3752(5) 0.183(5) Uani 1 1 d . 0
O8P O 0.6356(6) 0.4580(5) 0.3203(5) 0.198(6) Uani 1 1 d . 0
O9P O 0.1897(2) 0.76059(16) 0.3196(3) 0.0402(8) Uani 1 1 d . 0
O10P O 0.0205(3) 0.7323(2) 0.2483(3) 0.0638(12) Uani 1 1 d . 0
O11P O 0.0486(3) 0.8117(2) 0.3534(4) 0.0628(12) Uani 1 1 d . 0
O12P O 0.0867(4) 0.7089(3) 0.4052(5) 0.111(3) Uani 1 1 d . 0

loop_
_atom_site_aniso_label
_atom_site_aniso_U_11
_atom_site_aniso_U_22
_atom_site_aniso_U_33
_atom_site_aniso_U_23
_atom_site_aniso_U_13
_atom_site_aniso_U_12
Cu1 0.0154(2) 0.0165(2) 0.0155(2) 0.00140(15) 0.00458(16) 0.00150(15)
Cu2 0.0169(2) 0.0189(2) 0.0244(2) 0.00563(17) 0.00737(18) 0.00425(16)
O1 0.0194(13) 0.0228(13) 0.0168(12) -0.0002(10) 0.0036(10) 0.0027(10)
N1A 0.0259(18) 0.039(2) 0.0314(19) 0.0000(16) 0.0118(15) -0.0022(15)
C2A 0.0190(17) 0.0244(19) 0.0222(18) 0.0037(14) 0.0062(14) 0.0021(14)
N3A 0.0179(14) 0.0212(15) 0.0180(14) 0.0010(12) 0.0046(11) 0.0035(12)
C3AA 0.0184(17) 0.0171(16) 0.0179(16) -0.0032(13) 0.0063(13) 0.0001(13)
N4A 0.0162(14) 0.0210(15) 0.0233(16) 0.0022(12) 0.0055(12) 0.0004(11)
C5A 0.0167(18) 0.0231(19) 0.036(2) -0.0021(16) 0.0052(16) 0.0024(14)
C6A 0.033(2) 0.029(2) 0.038(2) -0.0019(18) 0.0237(19) -0.0031(17)
C7A 0.032(2) 0.036(2) 0.032(2) -0.0002(18) 0.0126(18) -0.0048(18)
N8A 0.0367(19) 0.0262(17) 0.0216(16) -0.0009(13) 0.0094(14) -0.0093(14)
N1B 0.0360(19) 0.0251(17) 0.0219(16) 0.0043(13) 0.0154(14) 0.0089(14)
C2B 0.030(2) 0.0220(18) 0.0199(18) 0.0027(14) 0.0097(15) 0.0068(15)
N3B 0.0185(14) 0.0198(15) 0.0157(14) 0.0020(11) 0.0041(11) 0.0020(11)
C3AB 0.0132(15) 0.0225(17) 0.0157(16) 0.0019(13) 0.0031(12) 0.0017(13)
N4B 0.0230(16) 0.0211(16) 0.0201(15) -0.0008(12) 0.0068(12) -0.0027(12)
C5B 0.032(2) 0.0220(19) 0.0229(19) -0.0019(15) 0.0075(16) -0.0034(15)
C6B 0.032(2) 0.025(2) 0.030(2) 0.0059(16) 0.0083(17) -0.0054(16)
C7B 0.026(2) 0.029(2) 0.0251(19) 0.0088(16) 0.0115(16) 0.0002(16)
N8B 0.0207(15) 0.0253(16) 0.0183(15) 0.0040(12) 0.0076(12) 0.0029(12)
N1C 0.0230(16) 0.0306(18) 0.0191(16) -0.0053(13) 0.0038(12) 0.0006(13)
C2C 0.0239(18) 0.0222(18) 0.0182(17) 0.0001(14) 0.0072(14) 0.0002(14)
C3AC 0.0161(16) 0.0184(16) 0.0161(16) 0.0031(13) 0.0032(13) 0.0000(13)
N3C 0.0167(14) 0.0180(14) 0.0157(14) -0.0004(11) 0.0054(11) 0.0000(11)
N4C 0.0201(15) 0.0219(15) 0.0170(14) -0.0010(12) 0.0053(11) 0.0025(12)
C5C 0.0255(19) 0.028(2) 0.0239(19) -0.0033(15) 0.0075(15) 0.0067(16)
C6C 0.0204(19) 0.036(2) 0.035(2) -0.0029(18) 0.0048(16) 0.0113(17)
C7C 0.0191(18) 0.038(2) 0.028(2) -0.0011(18) -0.0017(15) 0.0073(16)
N8C 0.0195(15) 0.0248(16) 0.0165(14) -0.0004(12) 0.0034(12) 0.0007(12)
N1D 0.061(3) 0.0220(19) 0.091(4) 0.006(2) 0.059(3) 0.0033(18)
C2D 0.039(3) 0.023(2) 0.068(3) 0.001(2) 0.037(2) 0.0006(18)
N3D 0.0215(16) 0.0213(16) 0.0332(18) 0.0036(14) 0.0118(14) 0.0030(12)
C3AD 0.0177(17) 0.0230(18) 0.0274(19) 0.0058(15) 0.0054(14) 0.0026(14)
N4D 0.0255(17) 0.0263(17) 0.0238(17) 0.0054(13) 0.0056(13) 0.0031(13)
C5D 0.027(2) 0.040(2) 0.0214(19) 0.0047(17) 0.0059(16) 0.0041(18)
C6D 0.028(2) 0.041(3) 0.038(2) 0.017(2) 0.0167(19) 0.0087(18)
C7D 0.031(2) 0.033(2) 0.060(3) 0.021(2) 0.026(2) 0.0075(18)
N8D 0.0305(19) 0.0227(17) 0.054(2) 0.0111(16) 0.0271(18) 0.0075(14)
N1E 0.0217(16) 0.0335(19) 0.0267(17) -0.0037(14) 0.0046(13) 0.0023(14)
C2E 0.0187(18) 0.030(2) 0.028(2) 0.0014(16) 0.0033(15) 0.0005(15)
N3E 0.0165(14) 0.0209(15) 0.0263(16) 0.0046(13) 0.0059(12) 0.0016(12)
C3AE 0.0137(16) 0.0191(17) 0.0286(19) 0.0035(14) 0.0074(14) -0.0014(13)
N4E 0.0175(15) 0.0279(17) 0.0300(18) 0.0093(14) 0.0059(13) 0.0006(13)
C5E 0.0203(19) 0.034(2) 0.039(2) 0.0152(19) 0.0056(17) 0.0028(16)
C6E 0.0197(19) 0.028(2) 0.050(3) 0.0094(19) 0.0077(18) 0.0042(16)
C7E 0.0196(19) 0.0216(19) 0.052(3) -0.0020(18) 0.0134(18) 0.0032(15)
N8E 0.0172(15) 0.0212(16) 0.0315(18) -0.0018(13) 0.0067(13) -0.0002(12)
O1W 0.0207(14) 0.0311(15) 0.0295(15) -0.0110(12) 0.0073(11) -0.0010(12)
O2W 0.0271(15) 0.0305(15) 0.0205(13) -0.0034(11) 0.0085(11) -0.0099(12)
O3W 0.0292(17) 0.063(2) 0.047(2) -0.0094(18) 0.0118(15) -0.0063(16)
O4W 0.023(3) 0.100(7) 0.097(7) 0.083(6) -0.035(4) -0.030(4)
O5W 0.014(3) 0.140(9) 0.038(4) 0.053(5) 0.010(3) 0.023(4)
Cl1 0.0199(4) 0.0207(4) 0.0189(4) -0.0019(3) 0.0060(3) -0.0030(3)
Cl2 0.0149(4) 0.0603(7) 0.0370(6) 0.0284(5) 0.0099(4) 0.0081(4)
Cl3 0.0283(5) 0.0307(5) 0.0461(6) -0.0113(4) 0.0172(4) -0.0097(4)
O1P 0.0378(17) 0.0306(16) 0.0285(16) -0.0105(12) 0.0156(13) -0.0044(13)
O2P 0.0308(17) 0.072(3) 0.0375(19) -0.0115(18) 0.0069(14) -0.0225(17)
O3P 0.045(2) 0.062(2) 0.045(2) -0.0213(19) -0.0006(16) 0.0259(18)
O4P 0.092(3) 0.0368(19) 0.0306(18) 0.0088(15) 0.0093(19) -0.021(2)
O5P 0.0279(15) 0.0363(16) 0.0247(15) -0.0007(12) 0.0106(12) -0.0042(12)
O6P 0.0221(15) 0.061(2) 0.0224(15) 0.0024(14) 0.0015(12) 0.0110(14)
O7P 0.250(9) 0.247(9) 0.102(5) 0.117(6) 0.141(6) 0.221(8)
O8P 0.135(6) 0.303(11) 0.107(5) 0.151(6) -0.081(4) -0.179(7)
O9P 0.0240(16) 0.049(2) 0.051(2) -0.0101(16) 0.0144(14) -0.0067(14)
O10P 0.043(2) 0.067(3) 0.069(3) 0.015(2) -0.012(2) -0.013(2)
O11P 0.059(3) 0.052(2) 0.087(3) -0.014(2) 0.036(2) -0.003(2)
O12P 0.060(3) 0.152(6) 0.105(4) 0.092(4) -0.019(3) -0.037(3)

loop_
_atom_type_symbol
_atom_type_description
_atom_type_scat_dispersion_real
_atom_type_scat_dispersion_imag
_atom_type_scat_source
C C 0.0033 0.0016 'International Tables Vol C Tables 4.2.6.8 and 6.1.1.4'
H H 0.0000 0.0000 'International Tables Vol C Tables 4.2.6.8 and 6.1.1.4'
N N 0.0061 0.0033 'International Tables Vol C Tables 4.2.6.8 and 6.1.1.4'
O O 0.0106 0.0060 'International Tables Vol C Tables 4.2.6.8 and 6.1.1.4'
Cl Cl 0.1484 0.1585 'International Tables Vol C Tables 4.2.6.8 and 6.1.1.4'
Cu Cu 0.3201 1.2651 'International Tables Vol C Tables 4.2.6.8 and 6.1.1.4'

loop_
_geom_angle_atom_site_label_1
_geom_angle_atom_site_label_2
_geom_angle_atom_site_label_3
_geom_angle
O1 Cu1 N3C 177.64(12)
O1 Cu1 N3B 90.15(12)
N3C Cu1 N3B 88.56(12)
O1 Cu1 N3A 87.49(12)
N3C Cu1 N3A 93.59(12)
N3B Cu1 N3A 173.64(12)
O1 Cu1 O1W 91.97(11)
N3C Cu1 O1W 90.23(11)
N3B Cu1 O1W 102.02(12)
N3A Cu1 O1W 83.97(11)
O1 Cu2 N3E 173.21(12)
O1 Cu2 N3D 93.44(13)
N3E Cu2 N3D 93.31(13)
O1 Cu2 N4A 84.57(12)
N3E Cu2 N4A 88.64(13)
N3D Cu2 N4A 174.78(14)
O1 Cu2 O2W 86.72(11)
N3E Cu2 O2W 93.74(12)
N3D Cu2 O2W 92.40(12)
N4A Cu2 O2W 92.31(11)
O1 Cu2 O4W 82.2(3)
N3E Cu2 O4W 97.1(3)
N3D Cu2 O4W 89.65(19)
N4A Cu2 O4W 85.31(18)
O2W Cu2 O4W 168.8(3)
Cu2 O1 Cu1 114.61(13)
Cu2 O1 H1 119(3)
Cu1 O1 H1 103(3)
C2A N1A N8A 101.2(3)
N1A C2A N3A 115.8(3)
N1A C2A H2A 122.1
N3A C2A H2A 122.1
C3AA N3A C2A 104.9(3)
C3AA N3A Cu1 127.2(2)
C2A N3A Cu1 124.5(2)
N3A C3AA N4A 129.7(3)
N3A C3AA N8A 108.8(3)
N4A C3AA N8A 121.6(3)
C5A N4A C3AA 114.0(3)
C5A N4A Cu2 122.9(3)
C3AA N4A Cu2 122.9(2)
N4A C5A C6A 123.6(4)
N4A C5A H5A 118.3
C6A C5A H5A 118.2
C7A C6A C5A 121.7(4)
C7A C6A H6A 119.2
C5A C6A H6A 119.1
N8A C7A C6A 114.9(4)
N8A C7A H7A 122.6
C6A C7A H7A 122.5
C7A N8A C3AA 124.2(4)
C7A N8A N1A 126.4(4)
C3AA N8A N1A 109.3(3)
C2B N1B N8B 101.6(3)
N1B C2B N3B 116.1(3)
N1B C2B H2B 121.9
N3B C2B H2B 122.0
C3AB N3B C2B 103.6(3)
C3AB N3B Cu1 130.0(2)
C2B N3B Cu1 126.4(3)
N3B C3AB N4B 128.9(3)
N3B C3AB N8B 108.2(3)
N4B C3AB N8B 122.9(3)
C5B N4B C3AB 115.3(3)
N4B C5B C6B 124.2(4)
N4B C5B H5B 117.8
C6B C5B H5B 117.9
C7B C6B C5B 118.7(4)
C7B C6B H6B 120.6
C5B C6B H6B 120.6
N8B C7B C6B 117.1(4)
N8B C7B H7B 121.5
C6B C7B H7B 121.5
C7B N8B N1B 127.8(3)
C7B N8B C3AB 121.7(3)
N1B N8B C3AB 110.5(3)
C2C N1C N8C 101.8(3)
N1C C2C N3C 115.6(3)
N1C C2C H2C 122.2
N3C C2C H2C 122.2
N3C C3AC N4C 129.3(3)
N3C C3AC N8C 108.0(3)
N4C C3AC N8C 122.7(3)
C3AC N3C C2C 103.8(3)
C3AC N3C Cu1 126.0(2)
C2C N3C Cu1 129.7(3)
C5C N4C C3AC 115.3(3)
N4C C5C C6C 123.9(4)
N4C C5C H5C 118.1
C6C C5C H5C 118.0
C7C C6C C5C 119.1(4)
C7C C6C H6C 120.4
C5C C6C H6C 120.5
C6C C7C N8C 116.8(4)
C6C C7C H7C 121.7
N8C C7C H7C 121.5
C7C N8C N1C 127.1(3)
C7C N8C C3AC 122.0(3)
N1C N8C C3AC 110.8(3)
C2D N1D N8D 102.1(4)
N1D C2D N3D 115.9(4)
N1D C2D H2D 122.0
N3D C2D H2D 122.1
C2D N3D C3AD 103.1(3)
C2D N3D Cu2 127.3(3)
C3AD N3D Cu2 129.6(3)
N4D C3AD N3D 129.1(4)
N4D C3AD N8D 122.1(4)
N3D C3AD N8D 108.8(4)
C5D N4D C3AD 115.7(4)
N4D C5D C6D 124.2(4)
N4D C5D H5D 117.9
C6D C5D H5D 117.9
C7D C6D C5D 118.5(4)
C7D C6D H6D 120.8
C5D C6D H6D 120.7
C6D C7D N8D 117.5(4)
C6D C7D H7D 121.3
N8D C7D H7D 121.2
C7D N8D N1D 127.9(4)
C7D N8D C3AD 122.0(4)
N1D N8D C3AD 110.1(3)
C2E N1E N8E 101.6(3)
N1E C2E N3E 116.1(4)
N1E C2E H2E 121.9
N3E C2E H2E 122.0
C3AE N3E C2E 103.4(3)
C3AE N3E Cu2 130.8(3)
C2E N3E Cu2 125.6(3)
N4E C3AE N3E 128.7(4)
N4E C3AE N8E 123.3(3)
N3E C3AE N8E 107.9(3)
C5E N4E C3AE 114.6(4)
N4E C5E C6E 124.6(4)
N4E C5E H5E 117.7
C6E C5E H5E 117.7
C7E C6E C5E 119.0(4)
C7E C6E H6E 120.5
C5E C6E H6E 120.4
C6E C7E N8E 116.7(4)
C6E C7E H7E 121.7
N8E C7E H7E 121.7
C7E N8E C3AE 121.8(4)
C7E N8E N1E 127.3(4)
C3AE N8E N1E 111.0(3)
Cu1 O1W H11W 115(4)
Cu1 O1W H12W 104(4)
H11W O1W H12W 114(5)
Cu2 O2W H21W 128(3)
Cu2 O2W H22W 116(3)
H21W O2W H22W 104(5)
H31W O3W H32W 106.3
O2P Cl1 O4P 111.9(2)
O2P Cl1 O3P 107.7(3)
O4P Cl1 O3P 107.3(3)
O2P Cl1 O1P 111.1(2)
O4P Cl1 O1P 111.0(2)
O3P Cl1 O1P 107.6(2)
O8P Cl2 O7P 111.8(7)
O8P Cl2 O5P 109.8(4)
O7P Cl2 O5P 107.3(3)
O8P Cl2 O6P 109.1(3)
O7P Cl2 O6P 107.5(4)
O5P Cl2 O6P 111.44(19)
O12P Cl3 O9P 113.3(3)
O12P Cl3 O10P 107.1(3)
O9P Cl3 O10P 108.9(3)
O12P Cl3 O11P 117.2(4)
O9P Cl3 O11P 106.9(2)
O10P Cl3 O11P 102.8(3)

loop_
_geom_bond_atom_site_label_1
_geom_bond_atom_site_label_2
_geom_bond_distance
Cu1 O1 1.928(3)
Cu1 N3C 2.007(3)
Cu1 N3B 2.028(3)
Cu1 N3A 2.045(3)
Cu1 O1W 2.300(3)
Cu2 O1 1.913(3)
Cu2 N3E 2.016(3)
Cu2 N3D 2.017(3)
Cu2 N4A 2.063(3)
Cu2 O2W 2.412(3)
Cu2 O4W 2.441(9)
O1 H1 0.837(10)
N1A C2A 1.323(5)
N1A N8A 1.428(5)
C2A N3A 1.355(5)
C2A H2A 0.9500
N3A C3AA 1.342(5)
C3AA N4A 1.343(5)
C3AA N8A 1.363(5)
N4A C5A 1.332(5)
C5A C6A 1.377(6)
C5A H5A 0.9500
C6A C7A 1.322(7)
C6A H6A 0.9500
C7A N8A 1.318(6)
C7A H7A 0.9500
N1B C2B 1.318(5)
N1B N8B 1.369(5)
C2B N3B 1.354(5)
C2B H2B 0.9500
N3B C3AB 1.337(5)
C3AB N4B 1.340(5)
C3AB N8B 1.371(4)
N4B C5B 1.327(5)
C5B C6B 1.412(6)
C5B H5B 0.9500
C6B C7B 1.357(6)
C6B H6B 0.9500
C7B N8B 1.357(5)
C7B H7B 0.9500
N1C C2C 1.321(5)
N1C N8C 1.363(4)
C2C N3C 1.355(5)
C2C H2C 0.9500
C3AC N3C 1.337(4)
C3AC N4C 1.345(5)
C3AC N8C 1.367(5)
N4C C5C 1.325(5)
C5C C6C 1.415(6)
C5C H5C 0.9500
C6C C7C 1.351(6)
C6C H6C 0.9500
C7C N8C 1.355(5)
C7C H7C 0.9500
N1D C2D 1.329(6)
N1D N8D 1.363(6)
C2D N3D 1.346(5)
C2D H2D 0.9500
N3D C3AD 1.351(5)
C3AD N4D 1.332(5)
C3AD N8D 1.364(5)
N4D C5D 1.330(5)
C5D C6D 1.408(6)
C5D H5D 0.9500
C6D C7D 1.335(7)
C6D H6D 0.9500
C7D N8D 1.359(6)
C7D H7D 0.9500
N1E C2E 1.314(5)
N1E N8E 1.368(5)
C2E N3E 1.360(5)
C2E H2E 0.9500
N3E C3AE 1.344(5)
C3AE N4E 1.340(5)
C3AE N8E 1.365(5)
N4E C5E 1.329(5)
C5E C6E 1.403(7)
C5E H5E 0.9500
C6E C7E 1.353(7)
C6E H6E 0.9500
C7E N8E 1.359(5)
C7E H7E 0.9500
O1W H11W 0.838(10)
O1W H12W 0.836(10)
O2W H21W 0.839(10)
O2W H22W 0.837(10)
O3W H31W 0.8402
O3W H32W 0.8402
Cl1 O2P 1.426(3)
Cl1 O4P 1.428(3)
Cl1 O3P 1.434(3)
Cl1 O1P 1.437(3)
Cl2 O8P 1.359(6)
Cl2 O7P 1.402(7)
Cl2 O5P 1.419(3)
Cl2 O6P 1.434(3)
Cl3 O12P 1.358(5)
Cl3 O9P 1.413(3)
Cl3 O10P 1.447(4)
Cl3 O11P 1.477(4)

loop_
_geom_hbond_atom_site_label_D
_geom_hbond_atom_site_label_H
_geom_hbond_atom_site_label_A
_geom_hbond_distance_DH
_geom_hbond_distance_HA
_geom_hbond_distance_DA
_geom_hbond_angle_DHA
_geom_hbond_site_symmetry_A
O1 H1 N4D 0.837(10) 2.15(3) 2.866(4) 144(4) .
O1W H12W N4C 0.836(10) 2.18(4) 2.856(4) 138(5) .
O1W H11W O3W 0.838(10) 1.930(13) 2.763(5) 172(5) .
O2W H22W N4B 0.837(10) 2.11(3) 2.858(4) 149(5) .
O2W H21W O6P 0.839(10) 2.063(19) 2.875(4) 163(5) 3_666
O3W H31W N1A 0.84 2.12 2.949(5) 171.0 4_565
O3W H32W O11P 0.84 2.04 2.863(5) 167.2 2_545
